data_7064285
loop_
_publ_author_name
'Sikdar, Papiya'
'Choudhuri, Tathagata'
'Das, Sourav'
'Paul, Suvam'
'Bagdi, Avik Kumar'

_publ_section_title
;
 Photocatalyst-free visible-light-induced cross-dehydrogenative
 sulfenylation of aminocoumarins and amino-1,4-naphthoquinones
;
_journal_issue 9
_journal_name_full 'New Journal of Chemistry'
_journal_page_first 4074
_journal_page_last 4079
_journal_paper_doi 10.1039/D5NJ04082E
_journal_volume 50
_journal_year 2026
_chemical_formula_sum 'Ba0.95 Br1.52 Eu0.05 I0.48'
_chemical_name_systematic
;
Barium Europium Bromide Iodide (0.95/0.05/1.52/0.48)
;
_space_group_IT_number 62
_space_group_name_Hall '-P 2ac 2n'
_space_group_name_H-M_alt 'P n m a'
_symmetry_cell_setting orthorhombic
_symmetry_Int_Tables_number 62
_symmetry_space_group_name_H-M 'P n m a'
_audit_update_record
;
2018-02-28 deposited with the CCDC.	2026-02-02 downloaded from the CCDC.
;
_cell_angle_alpha 90
_cell_angle_beta 90
_cell_angle_gamma 90
_cell_formula_units_Z 4
_cell_length_a 8.4678
_cell_length_b 4.9958
_cell_length_c 9.9513
_cell_volume 420.974
_refine_ls_R_factor_all 0.0319
_cod_data_source_file d5nj04082e2.cif
_cod_data_source_block 248305-ICSD
_cod_depositor_comments 'Adding full bibliography for 7064284--7064285.cif.'
_cod_original_cell_volume 420.97
_cod_database_code 7064285

loop_
_symmetry_equiv_pos_site_id
_symmetry_equiv_pos_as_xyz
1 'x+1/2, y, -z+1/2'
2 'x, -y+1/2, z'
3 '-x+1/2, y+1/2, z+1/2'
4 '-x, -y, -z'
5 '-x+1/2, -y, z+1/2'
6 '-x, y+1/2, -z'
7 'x+1/2, -y+1/2, -z+1/2'
8 'x, y, z'

loop_
_atom_site_label
_atom_site_type_symbol
_atom_site_fract_x
_atom_site_fract_y
_atom_site_fract_z
I1 I1- 0.52882 0.25 0.32982
Br1 Br1- 0.52882 0.25 0.32982
Ba1 Ba2+ 0.76003 0.25 0.62176
Eu1 Eu2+ 0.76003 0.25 0.62176
Br2 Br1- 0.14368 0.25 0.56786

loop_
_citation_id
_citation_doi
_citation_year
1 10.1016/j.nima.2010.10.058 2011
